data_4331749
loop_
_publ_author_name
'Bao, Song-Song'
'Chen, Gang-Sheng'
'Wang, Yin'
'Li, Yi-Zhi'
'Zheng, Li-Min'
'Luo, Qin-Hui'

_publ_section_title
;
 Incorporation of Triazacyclononane into the Metal Phosphonate Backbones
;
_journal_issue 3
_journal_name_full 'Inorganic Chemistry'
_journal_page_first 1124
_journal_page_last 1129
_journal_paper_doi 10.1021/ic051498e
_journal_volume 45
_journal_year 2006
_chemical_formula_moiety '3(C3 H10 Mn N O5 P), 1.5(H2 O)'
_chemical_formula_sum 'C9 H33 Mn3 N3 O16.5 P3'
_chemical_formula_weight 705.10
_chemical_name_systematic
; 
 ? 
;
_space_group_IT_number 148
_symmetry_cell_setting trigonal
_symmetry_space_group_name_Hall '-R 3'
_symmetry_space_group_name_H-M 'R -3 :H'
_atom_sites_solution_hydrogens geom
_atom_sites_solution_primary direct
_atom_sites_solution_secondary difmap
_audit_creation_method SHELXL-97
_cell_angle_alpha 90.00
_cell_angle_beta 90.00
_cell_angle_gamma 120.00
_cell_formula_units_Z 6
_cell_length_a 9.3049(14)
_cell_length_b 9.3049(14)
_cell_length_c 47.880(11)
_cell_measurement_reflns_used 746
_cell_measurement_temperature 293(2)
_cell_measurement_theta_max 22.58
_cell_measurement_theta_min 2.56
_cell_volume 3590.1(11)
_computing_cell_refinement SMART
_computing_data_collection 'SMART (Bruker, 2000)'
_computing_data_reduction 'SAINT (Bruker, 2000)'
_computing_molecular_graphics SHELXTL
_computing_publication_material SHELXTL
_computing_structure_refinement SHELXTL
_computing_structure_solution 'SHELXTL (Bruker, 2000)'
_diffrn_ambient_temperature 293(2)
_diffrn_measured_fraction_theta_full 0.999
_diffrn_measured_fraction_theta_max 0.999
_diffrn_measurement_device_type 'Bruker Smart Apex CCD area detector'
_diffrn_measurement_method 'phi and omega scans'
_diffrn_radiation_monochromator graphite
_diffrn_radiation_source 'fine-focus sealed tube'
_diffrn_radiation_type MoK\a
_diffrn_radiation_wavelength 0.71073
_diffrn_reflns_av_R_equivalents 0.0641
_diffrn_reflns_av_sigmaI/netI 0.0763
_diffrn_reflns_limit_h_max 11
_diffrn_reflns_limit_h_min -11
_diffrn_reflns_limit_k_max 11
_diffrn_reflns_limit_k_min -5
_diffrn_reflns_limit_l_max 54
_diffrn_reflns_limit_l_min -58
_diffrn_reflns_number 6500
_diffrn_reflns_theta_full 26.00
_diffrn_reflns_theta_max 26.00
_diffrn_reflns_theta_min 2.55
_exptl_absorpt_coefficient_mu 1.840
_exptl_absorpt_correction_T_max 0.91
_exptl_absorpt_correction_T_min 0.70
_exptl_absorpt_correction_type multi-scan
_exptl_absorpt_process_details 'SADABS(Bruker, 2000)'
_exptl_crystal_colour colorless
_exptl_crystal_density_diffrn 1.957
_exptl_crystal_density_method 'not measured'
_exptl_crystal_description 'hexagonal plate'
_exptl_crystal_F_000 1080
_exptl_crystal_size_max 0.2
_exptl_crystal_size_mid 0.2
_exptl_crystal_size_min 0.05
_refine_diff_density_max 0.460
_refine_diff_density_min -0.759
_refine_diff_density_rms 0.118
_refine_ls_extinction_method none
_refine_ls_goodness_of_fit_ref 1.033
_refine_ls_hydrogen_treatment constr
_refine_ls_matrix_type full
_refine_ls_number_parameters 105
_refine_ls_number_reflns 1581
_refine_ls_number_restraints 0
_refine_ls_restrained_S_all 1.033
_refine_ls_R_factor_all 0.0709
_refine_ls_R_factor_gt 0.0516
_refine_ls_shift/su_max 0.000
_refine_ls_shift/su_mean 0.000
_refine_ls_structure_factor_coef Fsqd
_refine_ls_weighting_details 'calc w=1/[\s^2^(Fo^2^)+(0.0515P)^2^] where P=(Fo^2^+2Fc^2^)/3'
_refine_ls_weighting_scheme calc
_refine_ls_wR_factor_gt 0.1025
_refine_ls_wR_factor_ref 0.1058
_reflns_number_gt 1205
_reflns_number_total 1581
_reflns_threshold_expression >2sigma(I)
_cod_data_source_file ic051498esup2.cif
_cod_data_source_block Mn3{C9H18N3(PO3)3}(H2O)6.1.5H2O
_cod_depositor_comments
;
The following automatic conversions were performed:

'_symmetry_cell_setting' value 'Trigonal' changed to 'trigonal'
according to /home/saulius/struct/CIF-dictionaries/cif_core.dic
dictionary named 'cif_core.dic' version 2.4.2 from 2011-04-26.

Automatic conversion script
Id: cif_fix_values 1891 2012-01-12 08:04:46Z andrius 
;
_cod_original_sg_symbol_H-M 'R-3   '
_cod_original_formula_sum ' C9 H33 Mn3 N3 O16.5 P3'
_cod_database_code 4331749

loop_
_symmetry_equiv_pos_as_xyz
'x, y, z'
'-y, x-y, z'
'-x+y, -x, z'
'x+2/3, y+1/3, z+1/3'
'-y+2/3, x-y+1/3, z+1/3'
'-x+y+2/3, -x+1/3, z+1/3'
'x+1/3, y+2/3, z+2/3'
'-y+1/3, x-y+2/3, z+2/3'
'-x+y+1/3, -x+2/3, z+2/3'
'-x, -y, -z'
'y, -x+y, -z'
'x-y, x, -z'
'-x+2/3, -y+1/3, -z+1/3'
'y+2/3, -x+y+1/3, -z+1/3'
'x-y+2/3, x+1/3, -z+1/3'
'-x+1/3, -y+2/3, -z+2/3'
'y+1/3, -x+y+2/3, -z+2/3'
'x-y+1/3, x+2/3, -z+2/3'

loop_
_atom_site_label
_atom_site_type_symbol
_atom_site_fract_x
_atom_site_fract_y
_atom_site_fract_z
_atom_site_U_iso_or_equiv
_atom_site_adp_type
_atom_site_occupancy
_atom_site_symmetry_multiplicity
_atom_site_calc_flag
_atom_site_refinement_flags
Mn1 Mn 0.6667 0.3333 0.07852(2) 0.0120(3) Uani 1 3 d S
Mn2 Mn 0.0000 0.0000 0.06088(2) 0.0170(3) Uani 1 3 d S
Mn3 Mn 0.3333 0.6667 0.02868(2) 0.0147(3) Uani 1 3 d S
P1 P 0.33751(13) 0.35565(13) 0.07051(2) 0.0135(3) Uani 1 1 d .
O1 O 0.4546(3) 0.3027(3) 0.05722(6) 0.0170(7) Uani 1 1 d .
O2 O 0.1855(3) 0.2087(3) 0.08280(6) 0.0194(7) Uani 1 1 d .
O3 O 0.2916(4) 0.4529(4) 0.05048(6) 0.0245(7) Uani 1 1 d .
N1 N 0.5660(4) 0.4388(4) 0.11276(7) 0.0185(8) Uani 1 1 d .
C1 C 0.4603(5) 0.4945(5) 0.09795(8) 0.0159(8) Uani 1 1 d .
H1A H 0.5312 0.6038 0.0901 0.019 Uiso 1 1 calc R
H1B H 0.3872 0.5034 0.1114 0.019 Uiso 1 1 calc R
C2 C 0.4679(5) 0.3088(5) 0.13420(9) 0.0189(9) Uani 1 1 d .
H2A H 0.3674 0.3117 0.1384 0.023 Uiso 1 1 calc R
H2B H 0.5324 0.3345 0.1513 0.023 Uiso 1 1 calc R
C3 C 0.7139(5) 0.5785(5) 0.12478(8) 0.0185(9) Uani 1 1 d .
H3A H 0.6818 0.6210 0.1406 0.022 Uiso 1 1 calc R
H3B H 0.7643 0.6665 0.1110 0.022 Uiso 1 1 calc R
O1W O -0.1768(4) -0.1898(4) 0.02963(6) 0.0279(8) Uani 1 1 d .
H1WB H -0.2364 -0.2801 0.0384 0.034 Uiso 1 1 d R
H1WA H -0.2384 -0.1558 0.0226 0.034 Uiso 1 1 d R
O2W O 0.5065(4) 0.6643(4) -0.00228(6) 0.0257(7) Uani 1 1 d .
H2WB H 0.5409 0.7441 -0.0138 0.031 Uiso 1 1 d R
H2WA H 0.4571 0.5727 -0.0111 0.031 Uiso 1 1 d R
O3W O 0.0000 0.0000 0.13395(12) 0.0310(13) Uani 1 3 d S
H3WB H -0.0299 -0.0315 0.1172 0.037 Uiso 0.33 1 d PR
H3WA H 0.0959 0.0127 0.1367 0.037 Uiso 0.33 1 d PR
O4W O 0.3333 0.6667 0.1667 0.0298(18) Uani 1 6 d S
H4WB H 0.3524 0.6730 0.1841 0.036 Uiso 0.17 1 d PR
H4WA H 0.4247 0.7186 0.1579 0.036 Uiso 0.17 1 d PR

loop_
_atom_site_aniso_label
_atom_site_aniso_U_11
_atom_site_aniso_U_22
_atom_site_aniso_U_33
_atom_site_aniso_U_23
_atom_site_aniso_U_13
_atom_site_aniso_U_12
Mn1 0.0108(4) 0.0108(4) 0.0145(5) 0.000 0.000 0.00539(18)
Mn2 0.0143(4) 0.0143(4) 0.0224(6) 0.000 0.000 0.00716(18)
Mn3 0.0136(4) 0.0136(4) 0.0169(5) 0.000 0.000 0.00679(18)
P1 0.0118(5) 0.0106(5) 0.0190(5) 0.0008(4) -0.0006(4) 0.0062(4)
O1 0.0148(15) 0.0208(16) 0.0219(15) -0.0031(11) -0.0028(11) 0.0138(13)
O2 0.0127(14) 0.0129(15) 0.0241(15) -0.0032(11) -0.0002(12) -0.0001(12)
O3 0.0272(18) 0.0212(17) 0.0294(18) 0.0069(13) -0.0015(14) 0.0154(15)
N1 0.0166(18) 0.0135(18) 0.0217(18) -0.0029(14) 0.0023(14) 0.0049(15)
C1 0.020(2) 0.016(2) 0.018(2) -0.0048(16) -0.0040(16) 0.0146(18)
C2 0.017(2) 0.022(2) 0.0182(19) 0.0025(17) 0.0086(16) 0.0104(18)
C3 0.022(2) 0.020(2) 0.0155(19) -0.0088(16) -0.0043(17) 0.012(2)
O1W 0.0320(19) 0.0261(18) 0.0316(18) 0.0050(14) -0.0040(14) 0.0189(16)
O2W 0.0269(18) 0.0259(18) 0.0288(16) 0.0063(14) -0.0017(14) 0.0166(16)
O3W 0.033(2) 0.033(2) 0.026(3) 0.000 0.000 0.0167(10)
O4W 0.030(3) 0.030(3) 0.029(4) 0.000 0.000 0.0150(14)

loop_
_atom_type_symbol
_atom_type_description
_atom_type_scat_dispersion_real
_atom_type_scat_dispersion_imag
_atom_type_scat_source
C C 0.0033 0.0016 'International Tables Vol C Tables 4.2.6.8 and 6.1.1.4'
H H 0.0000 0.0000 'International Tables Vol C Tables 4.2.6.8 and 6.1.1.4'
N N 0.0061 0.0033 'International Tables Vol C Tables 4.2.6.8 and 6.1.1.4'
O O 0.0106 0.0060 'International Tables Vol C Tables 4.2.6.8 and 6.1.1.4'
P P 0.1023 0.0942 'International Tables Vol C Tables 4.2.6.8 and 6.1.1.4'
Mn Mn 0.3368 0.7283 'International Tables Vol C Tables 4.2.6.8 and 6.1.1.4'

loop_
_geom_angle_atom_site_label_1
_geom_angle_atom_site_label_2
_geom_angle_atom_site_label_3
_geom_angle
_geom_angle_site_symmetry_1
_geom_angle_site_symmetry_3
O1 Mn1 O1 98.60(10) 2_655 3_665
O1 Mn1 O1 98.60(10) 2_655 .
O1 Mn1 O1 98.60(10) 3_665 .
O1 Mn1 N1 104.35(12) 2_655 3_665
O1 Mn1 N1 81.47(12) 3_665 3_665
O1 Mn1 N1 156.79(11) . 3_665
O1 Mn1 N1 81.47(12) 2_655 2_655
O1 Mn1 N1 156.79(11) 3_665 2_655
O1 Mn1 N1 104.35(12) . 2_655
N1 Mn1 N1 76.10(14) 3_665 2_655
O1 Mn1 N1 156.79(11) 2_655 .
O1 Mn1 N1 104.35(12) 3_665 .
O1 Mn1 N1 81.47(12) . .
N1 Mn1 N1 76.10(14) 3_665 .
N1 Mn1 N1 76.10(14) 2_655 .
O2 Mn2 O2 97.63(10) . 2
O2 Mn2 O2 97.63(10) . 3
O2 Mn2 O2 97.63(10) 2 3
O2 Mn2 O1W 168.30(12) . .
O2 Mn2 O1W 88.68(11) 2 .
O2 Mn2 O1W 91.25(11) 3 .
O2 Mn2 O1W 88.68(11) . 3
O2 Mn2 O1W 91.25(11) 2 3
O2 Mn2 O1W 168.30(12) 3 3
O1W Mn2 O1W 81.31(12) . 3
O2 Mn2 O1W 91.25(11) . 2
O2 Mn2 O1W 168.30(12) 2 2
O2 Mn2 O1W 88.68(11) 3 2
O1W Mn2 O1W 81.31(12) . 2
O1W Mn2 O1W 81.31(12) 3 2
O3 Mn3 O3 97.51(11) 3_565 2_665
O3 Mn3 O3 97.51(11) 3_565 .
O3 Mn3 O3 97.51(11) 2_665 .
O3 Mn3 O2W 85.59(12) 3_565 2_665
O3 Mn3 O2W 96.58(12) 2_665 2_665
O3 Mn3 O2W 165.03(11) . 2_665
O3 Mn3 O2W 96.58(12) 3_565 3_565
O3 Mn3 O2W 165.03(11) 2_665 3_565
O3 Mn3 O2W 85.59(12) . 3_565
O2W Mn3 O2W 79.50(12) 2_665 3_565
O3 Mn3 O2W 165.03(11) 3_565 .
O3 Mn3 O2W 85.59(12) 2_665 .
O3 Mn3 O2W 96.58(12) . .
O2W Mn3 O2W 79.50(12) 2_665 .
O2W Mn3 O2W 79.50(12) 3_565 .
O2 P1 O3 111.74(18) . .
O2 P1 O1 111.29(16) . .
O3 P1 O1 112.60(18) . .
O2 P1 C1 109.70(19) . .
O3 P1 C1 107.51(19) . .
O1 P1 C1 103.58(17) . .
P1 O1 Mn1 121.37(16) . .
P1 O2 Mn2 126.94(17) . .
P1 O3 Mn3 154.5(2) . .
C3 N1 C2 111.8(3) . .
C3 N1 C1 111.6(3) . .
C2 N1 C1 111.2(3) . .
C3 N1 Mn1 104.7(2) . .
C2 N1 Mn1 110.6(2) . .
C1 N1 Mn1 106.5(2) . .
N1 C1 P1 112.9(3) . .
N1 C1 H1A 109.0 . .
P1 C1 H1A 109.0 . .
N1 C1 H1B 109.0 . .
P1 C1 H1B 109.0 . .
H1A C1 H1B 107.8 . .
N1 C2 C3 112.9(3) . 2_655
N1 C2 H2A 109.0 . .
C3 C2 H2A 109.0 2_655 .
N1 C2 H2B 109.0 . .
C3 C2 H2B 109.0 2_655 .
H2A C2 H2B 107.8 . .
N1 C3 C2 112.7(3) . 3_665
N1 C3 H3A 109.0 . .
C2 C3 H3A 109.0 3_665 .
N1 C3 H3B 109.0 . .
C2 C3 H3B 109.0 3_665 .
H3A C3 H3B 107.8 . .
Mn2 O1W H1WB 107.8 . .
Mn2 O1W H1WA 109.4 . .
H1WB O1W H1WA 109.5 . .
Mn3 O2W H2WB 112.8 . .
Mn3 O2W H2WA 108.2 . .
H2WB O2W H2WA 109.5 . .
H3WB O3W H3WA 109.5 . .
H4WB O4W H4WA 109.5 . .

loop_
_geom_bond_atom_site_label_1
_geom_bond_atom_site_label_2
_geom_bond_distance
_geom_bond_site_symmetry_2
Mn1 O1 2.110(3) 2_655
Mn1 O1 2.110(3) 3_665
Mn1 O1 2.110(3) .
Mn1 N1 2.334(3) 3_665
Mn1 N1 2.334(3) 2_655
Mn1 N1 2.334(3) .
Mn2 O2 2.121(3) .
Mn2 O2 2.121(3) 2
Mn2 O2 2.121(3) 3
Mn2 O1W 2.271(3) .
Mn2 O1W 2.271(3) 3
Mn2 O1W 2.271(3) 2
Mn3 O3 2.104(3) 3_565
Mn3 O3 2.104(3) 2_665
Mn3 O3 2.104(3) .
Mn3 O2W 2.198(3) 2_665
Mn3 O2W 2.198(3) 3_565
Mn3 O2W 2.198(3) .
P1 O2 1.511(3) .
P1 O3 1.519(3) .
P1 O1 1.540(3) .
P1 C1 1.796(4) .
N1 C3 1.458(5) .
N1 C2 1.499(5) .
N1 C1 1.500(5) .
C1 H1A 0.9700 .
C1 H1B 0.9700 .
C2 C3 1.515(6) 2_655
C2 H2A 0.9700 .
C2 H2B 0.9700 .
C3 C2 1.515(6) 3_665
C3 H3A 0.9700 .
C3 H3B 0.9700 .
O1W H1WB 0.8499 .
O1W H1WA 0.8501 .
O2W H2WB 0.8500 .
O2W H2WA 0.8499 .
O3W H3WB 0.8501 .
O3W H3WA 0.8499 .
O4W H4WB 0.8502 .
O4W H4WA 0.8499 .
